data_1550067
loop_
_publ_author_name
'Le Roy, Jennifer J.'
'Cremers, Jonathan'
'Thomlinson, Isabel A.'
'Slota, Michael'
'Myers, William K.'
'Horton, Peter H.'
'Coles, Simon J.'
'Anderson, Harry L.'
'Bogani, Lapo'

_publ_section_title
;
 Tailored homo- and hetero- lanthanide porphyrin dimers: a synthetic
 strategy for integrating multiple spintronic functionalities into a
 single molecule.
;
_journal_issue 45
_journal_name_full 'Chemical science'
_journal_page_first 8474
_journal_page_last 8481
_journal_paper_doi 10.1039/c8sc03762k
_journal_volume 9
_journal_year 2018
_chemical_formula_moiety 'C70 H94 N4 Si2'
_chemical_formula_sum 'C70 H94 N4 Si2'
_chemical_formula_weight 1047.67
_space_group_crystal_system triclinic
_space_group_IT_number 2
_space_group_name_Hall '-P 1'
_space_group_name_H-M_alt 'P -1'
_symmetry_space_group_name_Hall '-P 1'
_symmetry_space_group_name_H-M 'P -1'
_atom_sites_solution_hydrogens geom
_atom_sites_solution_primary iterative
_audit_creation_date 2016-08-26
_audit_creation_method
;
Olex2 1.2-alpha
(compiled 2016.07.26 svn.r3321 for OlexSys, GUI svn.r5206)
;
_audit_update_record
;
2017-07-27 deposited with the CCDC.
2018-10-18 downloaded from the CCDC.
;
_cell_angle_alpha 69.405(9)
_cell_angle_beta 70.878(9)
_cell_angle_gamma 76.429(9)
_cell_formula_units_Z 1
_cell_length_a 10.7410(11)
_cell_length_b 11.0043(11)
_cell_length_c 15.1711(14)
_cell_measurement_reflns_used 6756
_cell_measurement_temperature 100(2)
_cell_measurement_theta_max 27.5940
_cell_measurement_theta_min 2.0760
_cell_volume 1571.4(3)
_computing_cell_refinement 'CrysAlisPro 1.171.38.43 (Rigaku OD, 2015)'
_computing_data_collection
;
CrystalClear-SM Expert 3.1 b27 (Rigaku, 2013)
;
_computing_data_reduction 'CrysAlisPro 1.171.38.43 (Rigaku OD, 2015)'
_computing_molecular_graphics 'Olex2 (Dolomanov et al., 2009)'
_computing_publication_material 'Olex2 (Dolomanov et al., 2009)'
_computing_structure_refinement 'ShelXL (Sheldrick, 2015)'
_computing_structure_solution
;
Superflip (Palatinus & Chapuis, 2007;Palatinus & van der Lee, 2008;
Palatinus et al., 2012)
;
_diffrn_ambient_temperature 100(2)
_diffrn_detector 'CCD area detector'
_diffrn_detector_area_resol_mean 28.5714
_diffrn_detector_type 'Rigaku HG Saturn724+ (2x2 bin mode)'
_diffrn_measured_fraction_theta_full 0.997
_diffrn_measured_fraction_theta_max 0.997
_diffrn_measurement_details
;
List of Runs (angles in degrees, time in seconds):

  # Type    Start    End  Width  t~exp~   \w     \q     \k     \f   Frames
#--------------------------------------------------------------------------
  1  \w    -87.00  25.00   1.00   80.00    --   -9.00 -72.00   0.00  112
  2  \w    -11.00  70.00   1.00   80.00    --   -9.00  54.00 120.00   81
  3  \w    -68.00  25.00   1.00   80.00    --   -9.00 -72.00-180.00   93
  4  \w    -71.00 -21.00   1.00   80.00    --   -9.00   0.00   0.00   50
  5  \w    -99.00  81.00   1.00   80.00    --   -9.00   0.00-180.00  180
;
_diffrn_measurement_device 'four-circle \k goniometer'
_diffrn_measurement_device_type
;
Rigaku FRE+ equipped with VHF Varimax confocal mirrors and an AFC10 goniometer and HG Saturn 724+ detector
;
_diffrn_measurement_method 'profile data from \w-scans'
_diffrn_measurement_specimen_support 'MiTeGen MicroLoop'
_diffrn_orient_matrix_type 'CrysAlisPro convention (1999,Acta A55,543-557)'
_diffrn_orient_matrix_UB_11 -0.0153855000
_diffrn_orient_matrix_UB_12 0.0028217000
_diffrn_orient_matrix_UB_13 -0.0427764000
_diffrn_orient_matrix_UB_21 -0.0406823000
_diffrn_orient_matrix_UB_22 0.0608526000
_diffrn_orient_matrix_UB_23 0.0003696000
_diffrn_orient_matrix_UB_31 0.0555332000
_diffrn_orient_matrix_UB_32 0.0334426000
_diffrn_orient_matrix_UB_33 -0.0293193000
_diffrn_radiation_collimation 0.2
_diffrn_radiation_monochromator 'Confocal mirrors, VHF Varimax'
_diffrn_radiation_probe x-ray
_diffrn_radiation_type MoK\a
_diffrn_radiation_wavelength 0.71073
_diffrn_reflns_av_R_equivalents 0.0885
_diffrn_reflns_av_unetI/netI 0.0713
_diffrn_reflns_Laue_measured_fraction_full 0.997
_diffrn_reflns_Laue_measured_fraction_max 0.997
_diffrn_reflns_limit_h_max 12
_diffrn_reflns_limit_h_min -12
_diffrn_reflns_limit_k_max 13
_diffrn_reflns_limit_k_min -12
_diffrn_reflns_limit_l_max 18
_diffrn_reflns_limit_l_min -16
_diffrn_reflns_number 22040
_diffrn_reflns_point_group_measured_fraction_full 0.997
_diffrn_reflns_point_group_measured_fraction_max 0.997
_diffrn_reflns_theta_full 25.027
_diffrn_reflns_theta_max 25.027
_diffrn_reflns_theta_min 2.167
_diffrn_source 'Rotating Anode'
_diffrn_source_current 55.0
_diffrn_source_power 2.475
_diffrn_source_target Mo
_diffrn_source_type 'Rigaku FRE+'
_diffrn_source_voltage 45.0
_exptl_absorpt_coefficient_mu 0.099
_exptl_absorpt_correction_T_max 1.00000
_exptl_absorpt_correction_T_min 0.76232
_exptl_absorpt_correction_type multi-scan
_exptl_absorpt_process_details
;
CrysAlisPro 1.171.38.43 (Rigaku Oxford Diffraction, 2015)
Empirical absorption correction using spherical harmonics,
 implemented in SCALE3 ABSPACK scaling algorithm.
;
_exptl_crystal_colour 'dark blue'
_exptl_crystal_colour_modifier dark
_exptl_crystal_colour_primary blue
_exptl_crystal_density_diffrn 1.107
_exptl_crystal_description blade
_exptl_crystal_F_000 570
_exptl_crystal_size_max 0.13
_exptl_crystal_size_mid 0.05
_exptl_crystal_size_min 0.01
_refine_diff_density_max 0.931
_refine_diff_density_min -0.392
_refine_diff_density_rms 0.068
_refine_ls_extinction_method none
_refine_ls_goodness_of_fit_ref 1.034
_refine_ls_hydrogen_treatment constr
_refine_ls_matrix_type full
_refine_ls_number_parameters 355
_refine_ls_number_reflns 5522
_refine_ls_number_restraints 0
_refine_ls_restrained_S_all 1.034
_refine_ls_R_factor_all 0.1126
_refine_ls_R_factor_gt 0.0738
_refine_ls_shift/su_max 0.000
_refine_ls_shift/su_mean 0.000
_refine_ls_structure_factor_coef Fsqd
_refine_ls_weighting_details 'w=1/[\s^2^(Fo^2^)+(0.1300P)^2^+0.6110P] where P=(Fo^2^+2Fc^2^)/3'
_refine_ls_weighting_scheme calc
_refine_ls_wR_factor_gt 0.1940
_refine_ls_wR_factor_ref 0.2183
_reflns_Friedel_coverage 0.000
_reflns_number_gt 3733
_reflns_number_total 5522
_reflns_threshold_expression 'I > 2\s(I)'
_cod_data_source_file c8sc03762k2.cif
_cod_data_source_block P12H
_cod_depositor_comments 'Adding full bibliography for 1550065--1550077.cif.'
_cod_database_code 1550067
_chemical_oxdiff_formula 'C70 H94 N4 Si2'
_shelx_space_group_comment
;
The symmetry employed for this shelxl refinement is uniquely defined
by the following loop, which should always be used as a source of
symmetry information in preference to the above space-group names.
They are only intended as comments.
;
_reflns_odcompleteness_completeness 98.91
_reflns_odcompleteness_iscentric 1
_reflns_odcompleteness_theta 27.50
_olex2_refinement_description
;
1. Fixed Uiso
 At 1.2 times of:
  All C(H) groups, All N(H) groups
 At 1.5 times of:
  All C(H,H,H) groups
2. Others
 Fixed Sof: H1(0.5) H2(0.5)
3.a Ternary CH refined with riding coordinates:
 C13(H13), C16(H16), C19(H19)
3.b Aromatic/amide H refined with riding coordinates:
 N1(H1), N2(H2), C2(H2A), C3(H3), C7(H7), C8(H8), C23(H23), C25(H25), C27(H27)
3.c Idealised Me refined as rotating group:
 C14(H14A,H14B,H14C), C15(H15A,H15B,H15C), C17(H17A,H17B,H17C), C18(H18A,H18B,
 H18C), C20(H20A,H20B,H20C), C21(H21A,H21B,H21C), C29(H29A,H29B,H29C), C30(H30A,
 H30B,H30C), C31(H31A,H31B,H31C), C33(H33A,H33B,H33C), C34(H34A,H34B,H34C),
 C35(H35A,H35B,H35C)
;
_shelx_shelxl_version_number 2014/7
_olex2_diffrn_ambient_temperature_device 'Oxford Cryosystems'
_olex2_submission_special_instructions 'No special instructions were received'
_oxdiff_exptl_absorpt_empirical_details
;
Empirical correction (ABSPACK) includes:
- Absorption correction using spherical harmonics
- Frame scaling
- Detector area scaling
;
_oxdiff_exptl_absorpt_empirical_full_max 2.323
_oxdiff_exptl_absorpt_empirical_full_min 0.466

loop_
_space_group_symop_operation_xyz
'x, y, z'
'-x, -y, -z'

loop_
_atom_site_label
_atom_site_type_symbol
_atom_site_fract_x
_atom_site_fract_y
_atom_site_fract_z
_atom_site_U_iso_or_equiv
_atom_site_adp_type
_atom_site_occupancy
_atom_site_site_symmetry_order
_atom_site_calc_flag
_atom_site_refinement_flags_posn
_atom_site_refinement_flags_occupancy
Si1 Si -0.22075(9) 0.31761(10) 0.44862(7) 0.0337(3) Uani 1 1 d . .
N1 N 0.6812(2) -0.0331(2) 0.40550(18) 0.0266(6) Uani 1 1 d . .
H1 H 0.6027 -0.0188 0.4456 0.032 Uiso 0.5 1 calc R P
N2 N 0.4276(2) 0.1114(2) 0.38105(17) 0.0250(6) Uani 1 1 d . .
H2 H 0.4622 0.0712 0.4308 0.030 Uiso 0.5 1 calc R P
C1 C 0.7948(3) -0.0977(3) 0.4307(2) 0.0274(7) Uani 1 1 d . .
C2 C 0.9027(3) -0.0976(3) 0.3436(2) 0.0314(8) Uani 1 1 d . .
H2A H 0.9928 -0.1341 0.3410 0.038 Uiso 1 1 calc R .
C3 C 0.8517(3) -0.0364(3) 0.2671(2) 0.0309(8) Uani 1 1 d . .
H3 H 0.8985 -0.0230 0.2000 0.037 Uiso 1 1 calc R .
C4 C 0.7130(3) 0.0054(3) 0.3053(2) 0.0260(7) Uani 1 1 d . .
C5 C 0.6266(3) 0.0788(3) 0.2482(2) 0.0254(7) Uani 1 1 d . .
C6 C 0.4939(3) 0.1298(3) 0.2848(2) 0.0268(7) Uani 1 1 d . .
C7 C 0.4032(3) 0.2031(3) 0.2276(2) 0.0308(8) Uani 1 1 d . .
H7 H 0.4228 0.2303 0.1583 0.037 Uiso 1 1 calc R .
C8 C 0.2843(3) 0.2267(3) 0.2904(2) 0.0316(8) Uani 1 1 d . .
H8 H 0.2057 0.2750 0.2731 0.038 Uiso 1 1 calc R .
C9 C 0.2979(3) 0.1662(3) 0.3870(2) 0.0273(7) Uani 1 1 d . .
C10 C 0.1944(3) 0.1585(3) 0.4732(2) 0.0292(7) Uani 1 1 d . .
C11 C 0.0628(3) 0.2166(3) 0.4617(2) 0.0326(8) Uani 1 1 d . .
C12 C -0.0470(3) 0.2602(4) 0.4521(2) 0.0366(8) Uani 1 1 d . .
C13 C -0.2363(4) 0.3188(4) 0.3280(3) 0.0431(9) Uani 1 1 d . .
H13 H -0.2438 0.2261 0.3367 0.052 Uiso 1 1 calc R .
C14 C -0.3644(4) 0.3987(5) 0.3040(3) 0.0537(11) Uani 1 1 d . .
H14A H -0.4412 0.3640 0.3562 0.080 Uiso 1 1 calc GR .
H14B H -0.3681 0.3929 0.2419 0.080 Uiso 1 1 calc GR .
H14C H -0.3662 0.4905 0.2985 0.080 Uiso 1 1 calc GR .
C15 C -0.1172(4) 0.3532(5) 0.2413(3) 0.0631(13) Uani 1 1 d . .
H15A H -0.1072 0.4451 0.2263 0.095 Uiso 1 1 calc GR .
H15B H -0.1302 0.3397 0.1846 0.095 Uiso 1 1 calc GR .
H15C H -0.0370 0.2970 0.2569 0.095 Uiso 1 1 calc GR .
C16 C -0.2677(3) 0.4838(3) 0.4686(2) 0.0367(8) Uani 1 1 d . .
H16 H -0.3646 0.5104 0.4727 0.044 Uiso 1 1 calc R .
C17 C -0.1935(4) 0.5882(4) 0.3833(3) 0.0498(10) Uani 1 1 d . .
H17A H -0.0981 0.5671 0.3785 0.075 Uiso 1 1 calc GR .
H17B H -0.2263 0.6740 0.3944 0.075 Uiso 1 1 calc GR .
H17C H -0.2085 0.5905 0.3224 0.075 Uiso 1 1 calc GR .
C18 C -0.2489(4) 0.4825(4) 0.5645(3) 0.0460(10) Uani 1 1 d . .
H18A H -0.3012 0.4192 0.6192 0.069 Uiso 1 1 calc GR .
H18B H -0.2790 0.5700 0.5729 0.069 Uiso 1 1 calc GR .
H18C H -0.1546 0.4575 0.5630 0.069 Uiso 1 1 calc GR .
C19 C -0.3223(4) 0.1939(4) 0.5501(3) 0.0414(9) Uani 1 1 d . .
H19 H -0.3197 0.1228 0.5226 0.050 Uiso 1 1 calc R .
C20 C -0.4680(4) 0.2478(4) 0.5823(3) 0.0483(10) Uani 1 1 d . .
H20A H -0.4761 0.3183 0.6099 0.073 Uiso 1 1 calc GR .
H20B H -0.5169 0.1776 0.6319 0.073 Uiso 1 1 calc GR .
H20C H -0.5050 0.2821 0.5258 0.073 Uiso 1 1 calc GR .
C21 C -0.2687(4) 0.1272(4) 0.6403(3) 0.0492(10) Uani 1 1 d . .
H21A H -0.1771 0.0855 0.6205 0.074 Uiso 1 1 calc GR .
H21B H -0.3243 0.0606 0.6872 0.074 Uiso 1 1 calc GR .
H21C H -0.2704 0.1928 0.6709 0.074 Uiso 1 1 calc GR .
C22 C 0.6751(3) 0.0967(3) 0.1404(2) 0.0264(7) Uani 1 1 d . .
C23 C 0.7014(3) -0.0142(3) 0.1098(2) 0.0279(7) Uani 1 1 d . .
H23 H 0.6905 -0.0975 0.1572 0.034 Uiso 1 1 calc R .
C24 C 0.7436(3) -0.0054(3) 0.0106(2) 0.0286(7) Uani 1 1 d . .
C25 C 0.7598(3) 0.1180(3) -0.0567(2) 0.0294(8) Uani 1 1 d . .
H25 H 0.7879 0.1257 -0.1245 0.035 Uiso 1 1 calc R .
C26 C 0.7363(3) 0.2317(3) -0.0283(2) 0.0286(7) Uani 1 1 d . .
C27 C 0.6933(3) 0.2184(3) 0.0718(2) 0.0273(7) Uani 1 1 d . .
H27 H 0.6763 0.2936 0.0931 0.033 Uiso 1 1 calc R .
C28 C 0.7693(3) -0.1304(3) -0.0187(2) 0.0330(8) Uani 1 1 d . .
C29 C 0.8106(4) -0.1044(4) -0.1292(3) 0.0415(9) Uani 1 1 d . .
H29A H 0.7391 -0.0468 -0.1566 0.062 Uiso 1 1 calc GR .
H29B H 0.8278 -0.1876 -0.1440 0.062 Uiso 1 1 calc GR .
H29C H 0.8916 -0.0622 -0.1579 0.062 Uiso 1 1 calc GR .
C30 C 0.6423(4) -0.1955(4) 0.0233(3) 0.0448(9) Uani 1 1 d . .
H30A H 0.6177 -0.2198 0.0949 0.067 Uiso 1 1 calc GR .
H30B H 0.6578 -0.2741 0.0029 0.067 Uiso 1 1 calc GR .
H30C H 0.5700 -0.1340 -0.0009 0.067 Uiso 1 1 calc GR .
C31 C 0.8812(4) -0.2245(4) 0.0224(3) 0.0518(11) Uani 1 1 d . .
H31A H 0.9619 -0.1822 -0.0037 0.078 Uiso 1 1 calc GR .
H31B H 0.8989 -0.3044 0.0032 0.078 Uiso 1 1 calc GR .
H31C H 0.8541 -0.2469 0.0939 0.078 Uiso 1 1 calc GR .
C32 C 0.7493(3) 0.3664(3) -0.1050(2) 0.0309(8) Uani 1 1 d . .
C33 C 0.8682(4) 0.3587(4) -0.1949(2) 0.0417(9) Uani 1 1 d . .
H33A H 0.9501 0.3242 -0.1740 0.063 Uiso 1 1 calc GR .
H33B H 0.8759 0.4464 -0.2417 0.063 Uiso 1 1 calc GR .
H33C H 0.8538 0.3006 -0.2259 0.063 Uiso 1 1 calc GR .
C34 C 0.6200(4) 0.4128(4) -0.1393(3) 0.0458(10) Uani 1 1 d . .
H34A H 0.6065 0.3473 -0.1641 0.069 Uiso 1 1 calc GR .
H34B H 0.6280 0.4966 -0.1913 0.069 Uiso 1 1 calc GR .
H34C H 0.5441 0.4239 -0.0840 0.069 Uiso 1 1 calc GR .
C35 C 0.7713(4) 0.4669(4) -0.0650(3) 0.0461(10) Uani 1 1 d . .
H35A H 0.6926 0.4824 -0.0128 0.069 Uiso 1 1 calc GR .
H35B H 0.7862 0.5492 -0.1178 0.069 Uiso 1 1 calc GR .
H35C H 0.8491 0.4335 -0.0390 0.069 Uiso 1 1 calc GR .

loop_
_atom_site_aniso_label
_atom_site_aniso_U_11
_atom_site_aniso_U_22
_atom_site_aniso_U_33
_atom_site_aniso_U_23
_atom_site_aniso_U_13
_atom_site_aniso_U_12
Si1 0.0300(5) 0.0417(6) 0.0273(5) -0.0136(4) -0.0110(4) 0.0088(4)
N1 0.0284(14) 0.0329(15) 0.0168(13) -0.0087(12) -0.0084(11) 0.0042(11)
N2 0.0263(14) 0.0301(15) 0.0146(13) -0.0071(11) -0.0047(10) 0.0034(11)
C1 0.0278(16) 0.0328(18) 0.0191(16) -0.0098(14) -0.0061(13) 0.0035(13)
C2 0.0238(16) 0.045(2) 0.0202(17) -0.0116(15) -0.0030(13) 0.0039(14)
C3 0.0276(17) 0.045(2) 0.0151(16) -0.0114(15) -0.0015(13) 0.0010(14)
C4 0.0287(16) 0.0313(18) 0.0152(15) -0.0072(13) -0.0057(12) 0.0015(13)
C5 0.0284(16) 0.0308(17) 0.0155(15) -0.0085(13) -0.0051(12) 0.0002(13)
C6 0.0315(17) 0.0316(18) 0.0153(15) -0.0069(13) -0.0063(13) -0.0005(14)
C7 0.0365(18) 0.0365(19) 0.0151(16) -0.0057(14) -0.0084(13) 0.0019(14)
C8 0.0334(18) 0.0363(19) 0.0208(17) -0.0066(15) -0.0104(14) 0.0047(14)
C9 0.0314(17) 0.0309(18) 0.0200(16) -0.0106(14) -0.0102(13) 0.0045(13)
C10 0.0282(17) 0.0352(19) 0.0232(17) -0.0116(14) -0.0113(13) 0.0084(14)
C11 0.036(2) 0.039(2) 0.0168(16) -0.0100(15) -0.0060(14) 0.0060(15)
C12 0.039(2) 0.043(2) 0.0244(18) -0.0139(16) -0.0098(15) 0.0078(16)
C13 0.046(2) 0.047(2) 0.039(2) -0.0174(18) -0.0176(17) 0.0055(17)
C14 0.047(2) 0.075(3) 0.049(3) -0.032(2) -0.0225(19) 0.008(2)
C15 0.048(2) 0.103(4) 0.043(2) -0.039(3) -0.0121(19) 0.006(2)
C16 0.0317(18) 0.042(2) 0.0316(19) -0.0147(16) -0.0055(15) 0.0045(15)
C17 0.051(2) 0.046(2) 0.049(2) -0.015(2) -0.0087(19) -0.0063(19)
C18 0.049(2) 0.053(2) 0.039(2) -0.0228(19) -0.0081(17) -0.0028(18)
C19 0.043(2) 0.040(2) 0.046(2) -0.0183(18) -0.0176(17) 0.0019(16)
C20 0.045(2) 0.043(2) 0.053(2) -0.0088(19) -0.0135(19) -0.0055(17)
C21 0.055(2) 0.045(2) 0.048(2) -0.0062(19) -0.025(2) -0.0051(19)
C22 0.0257(16) 0.0366(19) 0.0150(15) -0.0092(14) -0.0057(12) 0.0021(13)
C23 0.0263(16) 0.0345(19) 0.0172(16) -0.0050(14) -0.0053(12) 0.0014(13)
C24 0.0235(16) 0.0381(19) 0.0218(17) -0.0123(15) -0.0050(13) 0.0042(13)
C25 0.0279(17) 0.041(2) 0.0140(16) -0.0089(15) -0.0024(12) 0.0012(14)
C26 0.0244(16) 0.0387(19) 0.0175(16) -0.0063(14) -0.0046(12) 0.0004(14)
C27 0.0266(16) 0.0322(18) 0.0206(16) -0.0095(14) -0.0056(13) 0.0021(13)
C28 0.0355(18) 0.040(2) 0.0228(17) -0.0139(15) -0.0072(14) 0.0031(15)
C29 0.045(2) 0.053(2) 0.0290(19) -0.0219(18) -0.0018(16) -0.0086(18)
C30 0.053(2) 0.046(2) 0.038(2) -0.0231(18) -0.0035(18) -0.0089(18)
C31 0.060(3) 0.050(2) 0.054(3) -0.030(2) -0.031(2) 0.024(2)
C32 0.0332(18) 0.0367(19) 0.0155(16) -0.0038(14) -0.0039(13) -0.0010(14)
C33 0.040(2) 0.050(2) 0.0174(17) 0.0005(16) 0.0023(15) -0.0042(17)
C34 0.041(2) 0.044(2) 0.038(2) 0.0036(18) -0.0138(17) 0.0027(17)
C35 0.073(3) 0.036(2) 0.0233(19) -0.0019(16) -0.0118(18) -0.0086(19)

loop_
_atom_type_symbol
_atom_type_description
_atom_type_scat_dispersion_real
_atom_type_scat_dispersion_imag
_atom_type_scat_source
C C 0.0033 0.0016 'International Tables Vol C Tables 4.2.6.8 and 6.1.1.4'
H H 0.0000 0.0000 'International Tables Vol C Tables 4.2.6.8 and 6.1.1.4'
N N 0.0061 0.0033 'International Tables Vol C Tables 4.2.6.8 and 6.1.1.4'
Si Si 0.0817 0.0704 'International Tables Vol C Tables 4.2.6.8 and 6.1.1.4'

loop_
_geom_angle_atom_site_label_1
_geom_angle_atom_site_label_2
_geom_angle_atom_site_label_3
_geom_angle
_geom_angle_site_symmetry_1
_geom_angle_site_symmetry_3
C12 Si1 C13 108.52(16) . .
C12 Si1 C16 107.87(16) . .
C12 Si1 C19 106.37(16) . .
C16 Si1 C13 113.40(17) . .
C19 Si1 C13 108.91(18) . .
C19 Si1 C16 111.49(16) . .
C1 N1 H1 126.8 . .
C1 N1 C4 106.5(2) . .
C4 N1 H1 126.8 . .
C6 N2 H2 125.9 . .
C6 N2 C9 108.1(2) . .
C9 N2 H2 125.9 . .
N1 C1 C2 109.8(3) . .
N1 C1 C10 125.4(3) . 2_656
C10 C1 C2 124.8(3) 2_656 .
C1 C2 H2A 126.5 . .
C3 C2 C1 107.0(3) . .
C3 C2 H2A 126.5 . .
C2 C3 H3 126.4 . .
C2 C3 C4 107.2(3) . .
C4 C3 H3 126.4 . .
N1 C4 C3 109.5(3) . .
N1 C4 C5 125.8(3) . .
C5 C4 C3 124.7(3) . .
C4 C5 C6 125.0(3) . .
C4 C5 C22 117.7(3) . .
C6 C5 C22 117.2(3) . .
N2 C6 C5 125.8(3) . .
N2 C6 C7 108.3(3) . .
C5 C6 C7 125.8(3) . .
C6 C7 H7 126.3 . .
C8 C7 C6 107.4(3) . .
C8 C7 H7 126.3 . .
C7 C8 H8 126.1 . .
C7 C8 C9 107.8(3) . .
C9 C8 H8 126.1 . .
N2 C9 C8 108.3(3) . .
N2 C9 C10 126.1(3) . .
C10 C9 C8 125.6(3) . .
C1 C10 C11 116.9(3) 2_656 .
C9 C10 C1 126.6(3) . 2_656
C9 C10 C11 116.5(3) . .
C12 C11 C10 177.5(4) . .
C11 C12 Si1 174.9(3) . .
Si1 C13 H13 105.2 . .
C14 C13 Si1 113.4(3) . .
C14 C13 H13 105.2 . .
C15 C13 Si1 115.8(3) . .
C15 C13 H13 105.2 . .
C15 C13 C14 110.9(3) . .
C13 C14 H14A 109.5 . .
C13 C14 H14B 109.5 . .
C13 C14 H14C 109.5 . .
H14A C14 H14B 109.5 . .
H14A C14 H14C 109.5 . .
H14B C14 H14C 109.5 . .
C13 C15 H15A 109.5 . .
C13 C15 H15B 109.5 . .
C13 C15 H15C 109.5 . .
H15A C15 H15B 109.5 . .
H15A C15 H15C 109.5 . .
H15B C15 H15C 109.5 . .
Si1 C16 H16 107.1 . .
C17 C16 Si1 112.4(2) . .
C17 C16 H16 107.1 . .
C18 C16 Si1 112.8(3) . .
C18 C16 H16 107.1 . .
C18 C16 C17 110.0(3) . .
C16 C17 H17A 109.5 . .
C16 C17 H17B 109.5 . .
C16 C17 H17C 109.5 . .
H17A C17 H17B 109.5 . .
H17A C17 H17C 109.5 . .
H17B C17 H17C 109.5 . .
C16 C18 H18A 109.5 . .
C16 C18 H18B 109.5 . .
C16 C18 H18C 109.5 . .
H18A C18 H18B 109.5 . .
H18A C18 H18C 109.5 . .
H18B C18 H18C 109.5 . .
Si1 C19 H19 106.2 . .
C20 C19 Si1 113.1(3) . .
C20 C19 H19 106.2 . .
C20 C19 C21 109.2(3) . .
C21 C19 Si1 115.3(3) . .
C21 C19 H19 106.2 . .
C19 C20 H20A 109.5 . .
C19 C20 H20B 109.5 . .
C19 C20 H20C 109.5 . .
H20A C20 H20B 109.5 . .
H20A C20 H20C 109.5 . .
H20B C20 H20C 109.5 . .
C19 C21 H21A 109.5 . .
C19 C21 H21B 109.5 . .
C19 C21 H21C 109.5 . .
H21A C21 H21B 109.5 . .
H21A C21 H21C 109.5 . .
H21B C21 H21C 109.5 . .
C23 C22 C5 117.7(3) . .
C27 C22 C5 122.4(3) . .
C27 C22 C23 119.9(3) . .
C22 C23 H23 119.4 . .
C22 C23 C24 121.2(3) . .
C24 C23 H23 119.4 . .
C23 C24 C28 118.9(3) . .
C25 C24 C23 117.7(3) . .
C25 C24 C28 123.4(3) . .
C24 C25 H25 118.7 . .
C24 C25 C26 122.5(3) . .
C26 C25 H25 118.7 . .
C25 C26 C32 120.7(3) . .
C27 C26 C25 117.8(3) . .
C27 C26 C32 121.4(3) . .
C22 C27 C26 120.9(3) . .
C22 C27 H27 119.6 . .
C26 C27 H27 119.6 . .
C24 C28 C30 109.4(3) . .
C24 C28 C31 109.1(3) . .
C29 C28 C24 112.7(3) . .
C29 C28 C30 107.9(3) . .
C29 C28 C31 108.2(3) . .
C30 C28 C31 109.6(3) . .
C28 C29 H29A 109.5 . .
C28 C29 H29B 109.5 . .
C28 C29 H29C 109.5 . .
H29A C29 H29B 109.5 . .
H29A C29 H29C 109.5 . .
H29B C29 H29C 109.5 . .
C28 C30 H30A 109.5 . .
C28 C30 H30B 109.5 . .
C28 C30 H30C 109.5 . .
H30A C30 H30B 109.5 . .
H30A C30 H30C 109.5 . .
H30B C30 H30C 109.5 . .
C28 C31 H31A 109.5 . .
C28 C31 H31B 109.5 . .
C28 C31 H31C 109.5 . .
H31A C31 H31B 109.5 . .
H31A C31 H31C 109.5 . .
H31B C31 H31C 109.5 . .
C26 C32 C33 111.2(3) . .
C26 C32 C34 107.8(3) . .
C33 C32 C34 108.3(3) . .
C35 C32 C26 112.3(3) . .
C35 C32 C33 107.1(3) . .
C35 C32 C34 110.2(3) . .
C32 C33 H33A 109.5 . .
C32 C33 H33B 109.5 . .
C32 C33 H33C 109.5 . .
H33A C33 H33B 109.5 . .
H33A C33 H33C 109.5 . .
H33B C33 H33C 109.5 . .
C32 C34 H34A 109.5 . .
C32 C34 H34B 109.5 . .
C32 C34 H34C 109.5 . .
H34A C34 H34B 109.5 . .
H34A C34 H34C 109.5 . .
H34B C34 H34C 109.5 . .
C32 C35 H35A 109.5 . .
C32 C35 H35B 109.5 . .
C32 C35 H35C 109.5 . .
H35A C35 H35B 109.5 . .
H35A C35 H35C 109.5 . .
H35B C35 H35C 109.5 . .

loop_
_geom_bond_atom_site_label_1
_geom_bond_atom_site_label_2
_geom_bond_distance
_geom_bond_site_symmetry_2
Si1 C12 1.837(4) .
Si1 C13 1.887(4) .
Si1 C16 1.884(4) .
Si1 C19 1.880(4) .
N1 H1 0.8800 .
N1 C1 1.359(4) .
N1 C4 1.372(4) .
N2 H2 0.8800 .
N2 C6 1.363(4) .
N2 C9 1.369(4) .
C1 C2 1.444(4) .
C1 C10 1.406(4) 2_656
C2 H2A 0.9500 .
C2 C3 1.340(4) .
C3 H3 0.9500 .
C3 C4 1.438(4) .
C4 C5 1.395(4) .
C5 C6 1.407(4) .
C5 C22 1.500(4) .
C6 C7 1.430(4) .
C7 H7 0.9500 .
C7 C8 1.351(4) .
C8 H8 0.9500 .
C8 C9 1.421(4) .
C9 C10 1.403(4) .
C10 C1 1.406(4) 2_656
C10 C11 1.448(4) .
C11 C12 1.200(5) .
C13 H13 1.0000 .
C13 C14 1.528(5) .
C13 C15 1.511(6) .
C14 H14A 0.9800 .
C14 H14B 0.9800 .
C14 H14C 0.9800 .
C15 H15A 0.9800 .
C15 H15B 0.9800 .
C15 H15C 0.9800 .
C16 H16 1.0000 .
C16 C17 1.529(5) .
C16 C18 1.527(5) .
C17 H17A 0.9800 .
C17 H17B 0.9800 .
C17 H17C 0.9800 .
C18 H18A 0.9800 .
C18 H18B 0.9800 .
C18 H18C 0.9800 .
C19 H19 1.0000 .
C19 C20 1.519(5) .
C19 C21 1.535(5) .
C20 H20A 0.9800 .
C20 H20B 0.9800 .
C20 H20C 0.9800 .
C21 H21A 0.9800 .
C21 H21B 0.9800 .
C21 H21C 0.9800 .
C22 C23 1.391(4) .
C22 C27 1.386(4) .
C23 H23 0.9500 .
C23 C24 1.397(4) .
C24 C25 1.392(5) .
C24 C28 1.529(5) .
C25 H25 0.9500 .
C25 C26 1.405(5) .
C26 C27 1.399(4) .
C26 C32 1.532(5) .
C27 H27 0.9500 .
C28 C29 1.524(5) .
C28 C30 1.532(5) .
C28 C31 1.535(5) .
C29 H29A 0.9800 .
C29 H29B 0.9800 .
C29 H29C 0.9800 .
C30 H30A 0.9800 .
C30 H30B 0.9800 .
C30 H30C 0.9800 .
C31 H31A 0.9800 .
C31 H31B 0.9800 .
C31 H31C 0.9800 .
C32 C33 1.544(4) .
C32 C34 1.554(5) .
C32 C35 1.527(5) .
C33 H33A 0.9800 .
C33 H33B 0.9800 .
C33 H33C 0.9800 .
C34 H34A 0.9800 .
C34 H34B 0.9800 .
C34 H34C 0.9800 .
C35 H35A 0.9800 .
C35 H35B 0.9800 .
C35 H35C 0.9800 .

loop_
_geom_torsion_atom_site_label_1
_geom_torsion_atom_site_label_2
_geom_torsion_atom_site_label_3
_geom_torsion_atom_site_label_4
_geom_torsion
_geom_torsion_site_symmetry_1
_geom_torsion_site_symmetry_4
N1 C1 C2 C3 -1.9(4) . .
N1 C4 C5 C6 2.8(5) . .
N1 C4 C5 C22 -172.5(3) . .
N2 C6 C7 C8 -0.3(4) . .
N2 C9 C10 C1 2.6(6) . 2_656
N2 C9 C10 C11 -175.9(3) . .
C1 N1 C4 C3 -0.4(3) . .
C1 N1 C4 C5 -177.6(3) . .
C1 C2 C3 C4 1.6(4) . .
C2 C3 C4 N1 -0.8(4) . .
C2 C3 C4 C5 176.5(3) . .
C3 C4 C5 C6 -174.1(3) . .
C3 C4 C5 C22 10.7(5) . .
C4 N1 C1 C2 1.3(4) . .
C4 N1 C1 C10 -177.2(3) . 2_656
C4 C5 C6 N2 -2.7(5) . .
C4 C5 C6 C7 -178.7(3) . .
C4 C5 C22 C23 64.9(4) . .
C4 C5 C22 C27 -115.5(3) . .
C5 C6 C7 C8 176.2(3) . .
C5 C22 C23 C24 178.3(3) . .
C5 C22 C27 C26 -178.8(3) . .
C6 N2 C9 C8 -2.8(4) . .
C6 N2 C9 C10 174.1(3) . .
C6 C5 C22 C23 -110.7(3) . .
C6 C5 C22 C27 68.9(4) . .
C6 C7 C8 C9 -1.4(4) . .
C7 C8 C9 N2 2.6(4) . .
C7 C8 C9 C10 -174.3(3) . .
C8 C9 C10 C1 179.0(3) . 2_656
C8 C9 C10 C11 0.5(5) . .
C9 N2 C6 C5 -174.6(3) . .
C9 N2 C6 C7 2.0(4) . .
C10 C1 C2 C3 176.6(3) 2_656 .
C12 Si1 C13 C14 -164.2(3) . .
C12 Si1 C13 C15 -34.3(4) . .
C12 Si1 C16 C17 67.7(3) . .
C12 Si1 C16 C18 -57.3(3) . .
C12 Si1 C19 C20 158.9(3) . .
C12 Si1 C19 C21 32.1(3) . .
C13 Si1 C16 C17 -52.5(3) . .
C13 Si1 C16 C18 -177.5(2) . .
C13 Si1 C19 C20 -84.4(3) . .
C13 Si1 C19 C21 148.9(3) . .
C16 Si1 C13 C14 -44.3(3) . .
C16 Si1 C13 C15 85.5(3) . .
C16 Si1 C19 C20 41.5(3) . .
C16 Si1 C19 C21 -85.2(3) . .
C19 Si1 C13 C14 80.4(3) . .
C19 Si1 C13 C15 -149.7(3) . .
C19 Si1 C16 C17 -175.9(3) . .
C19 Si1 C16 C18 59.1(3) . .
C22 C5 C6 N2 172.5(3) . .
C22 C5 C6 C7 -3.5(5) . .
C22 C23 C24 C25 0.7(4) . .
C22 C23 C24 C28 -179.2(3) . .
C23 C22 C27 C26 0.9(5) . .
C23 C24 C25 C26 0.4(5) . .
C23 C24 C28 C29 178.3(3) . .
C23 C24 C28 C30 58.3(4) . .
C23 C24 C28 C31 -61.5(4) . .
C24 C25 C26 C27 -0.8(5) . .
C24 C25 C26 C32 -177.2(3) . .
C25 C24 C28 C29 -1.6(4) . .
C25 C24 C28 C30 -121.7(3) . .
C25 C24 C28 C31 118.5(3) . .
C25 C26 C27 C22 0.2(4) . .
C25 C26 C32 C33 -38.7(4) . .
C25 C26 C32 C34 79.8(4) . .
C25 C26 C32 C35 -158.7(3) . .
C27 C22 C23 C24 -1.3(5) . .
C27 C26 C32 C33 145.0(3) . .
C27 C26 C32 C34 -96.4(3) . .
C27 C26 C32 C35 25.1(4) . .
C28 C24 C25 C26 -179.7(3) . .
C32 C26 C27 C22 176.5(3) . .
